data_4321417
loop_
_publ_author_name
'Lisa M. Berreau'
'Magdalena M. Makowska-Grzyska'
'Atta M. Arif'

_publ_section_title
;
 Amide Alcoholysis in Mononuclear Zinc and Cadmium Complexes Ligated by
 Thioether Sulfur and Nitrogen Donors
;
_journal_name_full 'Inorganic Chemistry'
_journal_page_first 4390
_journal_page_last 4391
_journal_paper_doi 10.1021/ic000547e
_journal_volume 39
_journal_year 2000
_chemical_formula_sum 'C19 H33 Cl2 N3 O9 S2 Zn'
_chemical_formula_weight 647.87
_chemical_name_systematic
;
 ?
;
_space_group_IT_number 117
_symmetry_cell_setting tetragonal
_symmetry_space_group_name_Hall 'P -4 -2ab'
_symmetry_space_group_name_H-M 'P -4 b 2'
_atom_sites_solution_hydrogens geom
_atom_sites_solution_primary direct
_atom_sites_solution_secondary difmap
_audit_conform_dict_location ftp://ftp.iucr.org/cifdics/cif_core2.1beta.dic
_audit_conform_dict_name cif_core.dic
_audit_conform_dict_version 2.1beta3
_audit_creation_date 1999-08-27T10:47:27-00:00
_audit_creation_method 'WinGX routine CIF_UPDATE'
_cell_angle_alpha 90
_cell_angle_beta 90
_cell_angle_gamma 90
_cell_formula_units_Z 8
_cell_length_a 18.9526(4)
_cell_length_b 18.9526(4)
_cell_length_c 15.8246(2)
_cell_measurement_temperature 200(1)
_cell_volume 5684.21(18)
_computing_cell_refinement DENZO-SMN
_computing_data_collection 'Nonius COLLECT'
_computing_data_reduction DENZO-SMN
_computing_molecular_graphics 'WinGX, Ortep3'
_computing_structure_refinement 'SHELXL-97 (Sheldrick, 1997)'
_computing_structure_solution SIR97
_diffrn_ambient_temperature 200(1)
_diffrn_measured_fraction_theta_full 0.992
_diffrn_measured_fraction_theta_max 0.992
_diffrn_measurement_device_type 'Nonius KappaCCD Diffractometer'
_diffrn_measurement_method 'Phi Scan'
_diffrn_radiation_monochromator graphite
_diffrn_radiation_type MoK\a
_diffrn_radiation_wavelength 0.71073
_diffrn_reflns_av_R_equivalents 0.0243
_diffrn_reflns_av_sigmaI/netI 0.0356
_diffrn_reflns_limit_h_max 22
_diffrn_reflns_limit_h_min -22
_diffrn_reflns_limit_k_max 15
_diffrn_reflns_limit_k_min -15
_diffrn_reflns_limit_l_max 17
_diffrn_reflns_limit_l_min -18
_diffrn_reflns_number 7961
_diffrn_reflns_theta_full 24.41
_diffrn_reflns_theta_max 24.41
_diffrn_reflns_theta_min 3.99
_exptl_absorpt_coefficient_mu 1.248
_exptl_absorpt_correction_type SCALEPACK
_exptl_crystal_colour colorless
_exptl_crystal_density_diffrn 1.514
_exptl_crystal_density_method 'not measured'
_exptl_crystal_description block
_exptl_crystal_F_000 2688
_exptl_crystal_size_max 0.25
_exptl_crystal_size_mid 0.18
_exptl_crystal_size_min 0.1
_refine_diff_density_max 0.586
_refine_diff_density_min -0.348
_refine_diff_density_rms 0.058
_refine_ls_abs_structure_details 'Flack H D (1983), Acta Cryst. A39, 876-881'
_refine_ls_abs_structure_Flack 0.241(17)
_refine_ls_extinction_method none
_refine_ls_goodness_of_fit_ref 1.061
_refine_ls_hydrogen_treatment mixed
_refine_ls_matrix_type full
_refine_ls_number_parameters 349
_refine_ls_number_reflns 4421
_refine_ls_number_restraints 0
_refine_ls_restrained_S_all 1.061
_refine_ls_R_factor_all 0.0471
_refine_ls_R_factor_gt 0.041
_refine_ls_shift/su_max 0.017
_refine_ls_shift/su_mean 0.001
_refine_ls_structure_factor_coef Fsqd
_refine_ls_weighting_scheme calc
_refine_ls_wR_factor_gt 0.1009
_refine_ls_wR_factor_ref 0.1056
_reflns_number_gt 4031
_reflns_number_total 4421
_reflns_threshold_expression >2sigma(I)
_cod_data_source_file ic000547e_1.cif
_cod_data_source_block shelxl
_cod_database_code 4321417

loop_
_symmetry_equiv_pos_as_xyz
'x, y, z'
'-x+1/2, y+1/2, z'
'-x, -y, z'
'x+1/2, -y+1/2, z'
'y+1/2, x+1/2, -z'
'-y, x, -z'
'y, -x, -z'
'-y+1/2, -x+1/2, -z'

loop_
_atom_site_label
_atom_site_type_symbol
_atom_site_fract_x
_atom_site_fract_y
_atom_site_fract_z
_atom_site_U_iso_or_equiv
_atom_site_adp_type
_atom_site_occupancy
_atom_site_symmetry_multiplicity
_atom_site_calc_flag
_atom_site_refinement_flags
_atom_site_disorder_assembly
_atom_site_disorder_group
Zn Zn 0.60507(3) 0.31029(3) 0.73379(4) 0.03748(15) Uani 1 1 d . . .
Cl1 Cl 0.59663(6) 0.66754(6) 0.64266(8) 0.0436(3) Uani 1 1 d . . .
Cl2 Cl 1.00423(7) 0.35985(7) 0.25495(11) 0.0620(4) Uani 1 1 d . . .
S1 S 0.56746(7) 0.42922(7) 0.74024(13) 0.0671(5) Uani 1 1 d . . .
S2 S 0.71694(8) 0.28930(7) 0.80409(9) 0.0523(4) Uani 1 1 d . . .
O1 O 0.5520(2) 0.2620(2) 0.8270(2) 0.0506(9) Uani 1 1 d . . .
O2 O 0.5719(2) 0.6862(2) 0.7245(3) 0.0676(11) Uani 1 1 d . . .
O3 O 0.6105(2) 0.73017(19) 0.5938(3) 0.0621(11) Uani 1 1 d . . .
O4 O 0.6601(2) 0.6271(2) 0.6501(3) 0.0606(10) Uani 1 1 d . . .
O5 O 0.5445(2) 0.6260(2) 0.5997(3) 0.0678(11) Uani 1 1 d . . .
O6 O 0.9849(4) 0.3023(3) 0.2088(5) 0.135(3) Uani 1 1 d . A .
O7 O 1.0653(4) 0.3535(6) 0.3056(6) 0.171(4) Uani 1 1 d . A .
O8 O 1.0465(5) 0.3948(5) 0.1886(7) 0.100(4) Uani 0.596(13) 1 d P A 1
O9 O 0.9491(5) 0.3969(6) 0.2839(11) 0.130(6) Uani 0.596(13) 1 d P A 1
O8A O 0.9840(10) 0.4310(7) 0.2426(10) 0.113(7) Uani 0.404(13) 1 d P A 2
O9A O 0.9631(7) 0.3471(7) 0.3431(8) 0.083(5) Uani 0.404(13) 1 d P A 2
N1 N 0.5040(2) 0.1690(2) 0.7553(3) 0.0418(9) Uani 1 1 d . . .
H1N H 0.470(4) 0.125(4) 0.767(5) 0.11(3) Uiso 1 1 d . . .
N2 N 0.5661(2) 0.23532(19) 0.6533(2) 0.0359(9) Uani 1 1 d . . .
N3 N 0.6655(2) 0.3388(2) 0.6247(3) 0.0470(10) Uani 1 1 d . . .
C1 C 0.4803(4) 0.1827(4) 0.9066(4) 0.074(2) Uani 1 1 d . . .
C2 C 0.5065(7) 0.1133(10) 0.9305(8) 0.229(10) Uani 1 1 d . . .
H2A H 0.5578 0.1153 0.9374 0.344 Uiso 1 1 calc R . .
H2B H 0.4946 0.0792 0.8863 0.344 Uiso 1 1 calc R . .
H2C H 0.4847 0.0988 0.9839 0.344 Uiso 1 1 calc R . .
C3 C 0.5009(13) 0.2308(13) 0.9760(5) 0.328(17) Uani 1 1 d . . .
H3A H 0.4853 0.2788 0.9628 0.492 Uiso 1 1 calc R . .
H3B H 0.5524 0.2302 0.9824 0.492 Uiso 1 1 calc R . .
H3C H 0.4789 0.2151 1.0288 0.492 Uiso 1 1 calc R . .
C4 C 0.4024(5) 0.1823(11) 0.8948(7) 0.211(9) Uani 1 1 d . . .
H4A H 0.3901 0.1507 0.8481 0.317 Uiso 1 1 calc R . .
H4B H 0.3861 0.2302 0.8818 0.317 Uiso 1 1 calc R . .
H4C H 0.3796 0.1658 0.9468 0.317 Uiso 1 1 calc R . .
C5 C 0.5151(3) 0.2071(3) 0.8249(3) 0.0488(13) Uani 1 1 d . . .
C6 C 0.5250(3) 0.1806(2) 0.6717(3) 0.0382(11) Uani 1 1 d . . .
C7 C 0.5018(3) 0.1342(3) 0.6108(4) 0.0560(14) Uani 1 1 d . . .
H7 H 0.4734 0.0949 0.626 0.067 Uiso 1 1 calc R . .
C8 C 0.5200(3) 0.1451(3) 0.5285(4) 0.0623(16) Uani 1 1 d . . .
H8 H 0.504 0.1138 0.4857 0.075 Uiso 1 1 calc R . .
C9 C 0.5617(3) 0.2020(3) 0.5080(4) 0.0560(15) Uani 1 1 d . . .
H9 H 0.5748 0.2107 0.451 0.067 Uiso 1 1 calc R . .
C10 C 0.5836(3) 0.2456(3) 0.5709(3) 0.0425(11) Uani 1 1 d . . .
C11 C 0.6256(3) 0.3111(3) 0.5511(3) 0.0521(14) Uani 1 1 d . . .
H11A H 0.6592 0.3004 0.5049 0.063 Uiso 1 1 calc R . .
H11B H 0.5931 0.3482 0.5305 0.063 Uiso 1 1 calc R . .
C12 C 0.6741(3) 0.4162(3) 0.6191(4) 0.0650(16) Uani 1 1 d . . .
H12A H 0.689 0.4291 0.5612 0.078 Uiso 1 1 calc R . .
H12B H 0.7115 0.4315 0.6587 0.078 Uiso 1 1 calc R . .
C13 C 0.6062(3) 0.4536(3) 0.6403(5) 0.075(2) Uani 1 1 d . . .
H13A H 0.5715 0.4439 0.595 0.09 Uiso 1 1 calc R . .
H13B H 0.6152 0.5051 0.6407 0.09 Uiso 1 1 calc R . .
C14 C 0.6262(4) 0.4709(4) 0.8157(6) 0.102(3) Uani 1 1 d . . .
H14A H 0.6746 0.4524 0.8084 0.123 Uiso 1 1 calc R . .
H14B H 0.6272 0.5225 0.8057 0.123 Uiso 1 1 calc R . .
C15 C 0.6033(8) 0.4577(9) 0.8956(9) 0.189(7) Uani 1 1 d . . .
H15A H 0.6349 0.4806 0.9362 0.284 Uiso 1 1 calc R . .
H15B H 0.6032 0.4066 0.9056 0.284 Uiso 1 1 calc R . .
H15C H 0.5554 0.4762 0.9026 0.284 Uiso 1 1 calc R . .
C16 C 0.7350(3) 0.3021(3) 0.6300(4) 0.0591(15) Uani 1 1 d . . .
H16A H 0.7663 0.3202 0.585 0.071 Uiso 1 1 calc R . .
H16B H 0.7279 0.251 0.6201 0.071 Uiso 1 1 calc R . .
C17 C 0.7708(3) 0.3126(3) 0.7156(4) 0.0605(16) Uani 1 1 d . . .
H17A H 0.7848 0.3627 0.7211 0.073 Uiso 1 1 calc R . .
H17B H 0.8143 0.2838 0.7172 0.073 Uiso 1 1 calc R . .
C18 C 0.7206(4) 0.1937(3) 0.8040(5) 0.081(2) Uani 1 1 d . . .
H18A H 0.6715 0.1758 0.8034 0.098 Uiso 1 1 calc R . .
H18B H 0.7431 0.1785 0.7505 0.098 Uiso 1 1 calc R . .
C19 C 0.7549(11) 0.1622(6) 0.8683(8) 0.225(10) Uani 1 1 d . . .
H19A H 0.7533 0.1109 0.8607 0.338 Uiso 1 1 calc R . .
H19B H 0.7321 0.1747 0.9218 0.338 Uiso 1 1 calc R . .
H19C H 0.8041 0.178 0.8691 0.338 Uiso 1 1 calc R . .

loop_
_atom_site_aniso_label
_atom_site_aniso_U_11
_atom_site_aniso_U_22
_atom_site_aniso_U_33
_atom_site_aniso_U_23
_atom_site_aniso_U_13
_atom_site_aniso_U_12
Zn 0.0354(3) 0.0312(3) 0.0459(3) -0.0026(3) -0.0007(2) -0.0025(2)
Cl1 0.0357(6) 0.0366(6) 0.0584(7) -0.0041(5) 0.0061(5) -0.0003(5)
Cl2 0.0467(7) 0.0420(7) 0.0974(11) 0.0063(8) 0.0031(8) 0.0008(6)
S1 0.0399(7) 0.0350(7) 0.1265(14) -0.0206(9) -0.0032(9) 0.0031(6)
S2 0.0454(8) 0.0443(8) 0.0671(8) -0.0109(7) -0.0170(7) 0.0057(6)
O1 0.052(2) 0.061(2) 0.0396(17) 0.0039(17) -0.0027(16) -0.0129(19)
O2 0.062(2) 0.081(3) 0.059(2) -0.012(2) 0.011(2) 0.014(2)
O3 0.067(3) 0.038(2) 0.082(3) 0.0006(19) 0.008(2) -0.0012(19)
O4 0.043(2) 0.062(2) 0.077(3) -0.003(2) 0.0067(19) 0.0172(18)
O5 0.054(2) 0.064(3) 0.085(3) -0.009(2) -0.003(2) -0.018(2)
O6 0.137(6) 0.086(4) 0.181(7) -0.060(4) 0.071(5) -0.038(4)
O7 0.116(6) 0.247(11) 0.151(7) -0.031(7) -0.031(5) 0.043(7)
O8 0.084(7) 0.093(7) 0.123(8) 0.011(6) 0.049(6) -0.027(5)
O9 0.078(6) 0.095(9) 0.216(16) -0.037(10) 0.055(8) 0.028(6)
O8A 0.124(13) 0.065(8) 0.149(13) 0.049(9) 0.083(11) 0.047(8)
O9A 0.108(11) 0.065(9) 0.077(8) 0.013(6) -0.014(7) -0.005(7)
N1 0.041(2) 0.035(2) 0.049(3) 0.0059(19) 0.0009(19) -0.0048(17)
N2 0.033(2) 0.030(2) 0.044(2) 0.0019(17) -0.0008(17) -0.0017(17)
N3 0.038(2) 0.046(2) 0.057(3) 0.005(2) 0.0030(19) -0.0115(19)
C1 0.064(4) 0.109(6) 0.048(3) 0.032(4) 0.005(3) -0.016(4)
C2 0.136(10) 0.36(2) 0.195(12) 0.220(16) 0.059(10) 0.075(13)
C3 0.51(4) 0.43(3) 0.044(5) -0.013(10) 0.056(11) -0.34(3)
C4 0.075(7) 0.46(3) 0.095(7) 0.113(12) 0.032(6) 0.016(10)
C5 0.035(3) 0.060(4) 0.051(3) 0.017(3) -0.002(2) -0.001(3)
C6 0.034(3) 0.026(2) 0.054(3) 0.001(2) -0.003(2) 0.0034(19)
C7 0.058(3) 0.040(3) 0.071(4) -0.010(3) -0.005(3) -0.005(3)
C8 0.071(4) 0.055(4) 0.061(4) -0.024(3) -0.007(3) -0.005(3)
C9 0.052(3) 0.069(4) 0.047(3) -0.009(3) -0.001(3) 0.000(3)
C10 0.039(3) 0.044(3) 0.045(3) 0.003(2) 0.001(2) 0.003(2)
C11 0.056(3) 0.055(3) 0.046(3) 0.011(3) 0.004(2) -0.008(3)
C12 0.064(4) 0.050(3) 0.081(4) 0.014(3) 0.002(3) -0.019(3)
C13 0.059(4) 0.035(3) 0.131(6) 0.020(4) -0.022(4) -0.011(3)
C14 0.073(5) 0.082(5) 0.151(8) -0.073(6) 0.015(5) -0.024(4)
C15 0.177(14) 0.248(19) 0.142(10) -0.102(12) -0.032(10) 0.038(12)
C16 0.036(3) 0.068(4) 0.073(4) -0.002(3) 0.005(3) 0.000(3)
C17 0.035(3) 0.059(3) 0.087(4) -0.014(3) 0.000(3) 0.002(2)
C18 0.097(6) 0.047(4) 0.100(5) -0.006(4) -0.035(4) 0.017(3)
C19 0.46(3) 0.071(6) 0.143(10) 0.039(7) -0.164(15) -0.052(11)

loop_
_atom_type_symbol
_atom_type_description
_atom_type_scat_dispersion_real
_atom_type_scat_dispersion_imag
_atom_type_scat_source
C C 0.0033 0.0016 'International Tables Vol C Tables 4.2.6.8 and 6.1.1.4'
H H 0 0 'International Tables Vol C Tables 4.2.6.8 and 6.1.1.4'
N N 0.0061 0.0033 'International Tables Vol C Tables 4.2.6.8 and 6.1.1.4'
O O 0.0106 0.006 'International Tables Vol C Tables 4.2.6.8 and 6.1.1.4'
S S 0.1246 0.1234 'International Tables Vol C Tables 4.2.6.8 and 6.1.1.4'
Cl Cl 0.1484 0.1585 'International Tables Vol C Tables 4.2.6.8 and 6.1.1.4'
Zn Zn 0.2839 1.4301 'International Tables Vol C Tables 4.2.6.8 and 6.1.1.4'

loop_
_geom_angle_atom_site_label_1
_geom_angle_atom_site_label_2
_geom_angle_atom_site_label_3
_geom_angle
_geom_angle_site_symmetry_1
_geom_angle_site_symmetry_3
_geom_angle_publ_flag
O1 Zn N2 87.67(15) . . ?
O1 Zn N3 167.45(17) . . ?
N2 Zn N3 82.37(16) . . ?
O1 Zn S1 104.62(13) . . ?
N2 Zn S1 125.42(12) . . ?
N3 Zn S1 87.43(13) . . ?
O1 Zn S2 91.48(11) . . ?
N2 Zn S2 119.14(11) . . ?
N3 Zn S2 86.76(12) . . ?
S1 Zn S2 113.55(5) . . ?
O2 Cl1 O4 109.6(3) . . ?
O2 Cl1 O5 110.0(3) . . ?
O4 Cl1 O5 108.9(3) . . ?
O2 Cl1 O3 110.1(3) . . ?
O4 Cl1 O3 109.4(3) . . ?
O5 Cl1 O3 108.9(3) . . ?
O9 Cl2 O6 113.2(6) . . ?
O9 Cl2 O7 119.3(7) . . ?
O6 Cl2 O7 117.1(6) . . ?
O9 Cl2 O8A 48.4(7) . . ?
O6 Cl2 O8A 128.0(10) . . ?
O7 Cl2 O8A 112.4(10) . . ?
O9 Cl2 O8 115.5(8) . . ?
O6 Cl2 O8 97.1(5) . . ?
O7 Cl2 O8 89.9(6) . . ?
O8A Cl2 O8 67.8(7) . . ?
O9 Cl2 O9A 53.7(8) . . ?
O6 Cl2 O9A 102.3(5) . . ?
O7 Cl2 O9A 83.8(6) . . ?
O8A Cl2 O9A 97.5(8) . . ?
O8 Cl2 O9A 160.4(6) . . ?
C13 S1 C14 102.5(4) . . ?
C13 S1 Zn 94.8(2) . . ?
C14 S1 Zn 105.0(3) . . ?
C17 S2 C18 102.9(4) . . ?
C17 S2 Zn 95.7(2) . . ?
C18 S2 Zn 101.3(2) . . ?
C5 O1 Zn 129.7(4) . . ?
C5 N1 C6 130.6(4) . . ?
C6 N2 C10 117.7(4) . . ?
C6 N2 Zn 128.1(3) . . ?
C10 N2 Zn 114.1(3) . . ?
C12 N3 C11 111.1(4) . . ?
C12 N3 C16 111.7(5) . . ?
C11 N3 C16 109.2(4) . . ?
C12 N3 Zn 111.0(4) . . ?
C11 N3 Zn 105.7(3) . . ?
C16 N3 Zn 108.0(3) . . ?
C2 C1 C3 105.9(12) . . ?
C2 C1 C4 111.5(11) . . ?
C3 C1 C4 111.0(14) . . ?
C2 C1 C5 110.3(7) . . ?
C3 C1 C5 109.2(6) . . ?
C4 C1 C5 108.9(6) . . ?
O1 C5 N1 124.0(5) . . ?
O1 C5 C1 118.1(5) . . ?
N1 C5 C1 117.9(5) . . ?
N2 C6 C7 122.1(5) . . ?
N2 C6 N1 119.8(4) . . ?
C7 C6 N1 118.1(5) . . ?
C8 C7 C6 119.4(6) . . ?
C7 C8 C9 119.3(5) . . ?
C10 C9 C8 118.7(5) . . ?
C9 C10 N2 122.7(5) . . ?
C9 C10 C11 120.7(5) . . ?
N2 C10 C11 116.5(4) . . ?
N3 C11 C10 113.4(4) . . ?
N3 C12 C13 111.1(5) . . ?
C12 C13 S1 114.9(5) . . ?
C15 C14 S1 109.6(8) . . ?
N3 C16 C17 112.5(5) . . ?
C16 C17 S2 114.1(4) . . ?
C19 C18 S2 117.4(6) . . ?

loop_
_geom_bond_atom_site_label_1
_geom_bond_atom_site_label_2
_geom_bond_distance
_geom_bond_site_symmetry_2
_geom_bond_publ_flag
Zn O1 2.006(3) . ?
Zn N2 2.046(4) . ?
Zn N3 2.141(4) . ?
Zn S1 2.3662(13) . ?
Zn S2 2.4274(14) . ?
Cl1 O2 1.422(4) . ?
Cl1 O4 1.431(4) . ?
Cl1 O5 1.435(4) . ?
Cl1 O3 1.441(4) . ?
Cl2 O9 1.340(9) . ?
Cl2 O6 1.363(6) . ?
Cl2 O7 1.413(8) . ?
Cl2 O8A 1.416(11) . ?
Cl2 O8 1.477(8) . ?
Cl2 O9A 1.616(13) . ?
S1 C13 1.803(8) . ?
S1 C14 1.813(8) . ?
S2 C17 1.787(6) . ?
S2 C18 1.813(6) . ?
O1 C5 1.254(6) . ?
N1 C5 1.333(7) . ?
N1 C6 1.399(7) . ?
N2 C6 1.329(6) . ?
N2 C10 1.360(6) . ?
N3 C12 1.477(7) . ?
N3 C11 1.485(7) . ?
N3 C16 1.491(7) . ?
C1 C2 1.455(16) . ?
C1 C3 1.480(14) . ?
C1 C4 1.488(12) . ?
C1 C5 1.524(7) . ?
C6 C7 1.377(7) . ?
C7 C8 1.363(8) . ?
C8 C9 1.376(9) . ?
C9 C10 1.359(8) . ?
C10 C11 1.508(7) . ?
C12 C13 1.508(9) . ?
C14 C15 1.360(15) . ?
C16 C17 1.528(9) . ?
C18 C19 1.347(12) . ?

loop_
_geom_torsion_atom_site_label_1
_geom_torsion_atom_site_label_2
_geom_torsion_atom_site_label_3
_geom_torsion_atom_site_label_4
_geom_torsion
_geom_torsion_site_symmetry_1
_geom_torsion_site_symmetry_2
_geom_torsion_site_symmetry_3
_geom_torsion_site_symmetry_4
_geom_torsion_publ_flag
O1 Zn S1 C13 -168.3(2) . . . . ?
N2 Zn S1 C13 -70.6(3) . . . . ?
N3 Zn S1 C13 8.1(2) . . . . ?
S2 Zn S1 C13 93.5(2) . . . . ?
O1 Zn S1 C14 87.4(3) . . . . ?
N2 Zn S1 C14 -174.9(3) . . . . ?
N3 Zn S1 C14 -96.2(3) . . . . ?
S2 Zn S1 C14 -10.8(3) . . . . ?
O1 Zn S2 C17 167.7(2) . . . . ?
N2 Zn S2 C17 79.5(2) . . . . ?
N3 Zn S2 C17 0.1(2) . . . . ?
S1 Zn S2 C17 -85.7(2) . . . . ?
O1 Zn S2 C18 63.2(3) . . . . ?
N2 Zn S2 C18 -24.9(3) . . . . ?
N3 Zn S2 C18 -104.3(3) . . . . ?
S1 Zn S2 C18 169.9(3) . . . . ?
N2 Zn O1 C5 2.2(5) . . . . ?
N3 Zn O1 C5 -35.2(10) . . . . ?
S1 Zn O1 C5 128.3(5) . . . . ?
S2 Zn O1 C5 -116.9(5) . . . . ?
O1 Zn N2 C6 -1.9(4) . . . . ?
N3 Zn N2 C6 170.5(4) . . . . ?
S1 Zn N2 C6 -108.2(4) . . . . ?
S2 Zn N2 C6 88.5(4) . . . . ?
O1 Zn N2 C10 176.0(3) . . . . ?
N3 Zn N2 C10 -11.7(3) . . . . ?
S1 Zn N2 C10 69.7(4) . . . . ?
S2 Zn N2 C10 -93.6(3) . . . . ?
O1 Zn N3 C12 -179.3(6) . . . . ?
N2 Zn N3 C12 143.0(4) . . . . ?
S1 Zn N3 C12 16.7(4) . . . . ?
S2 Zn N3 C12 -97.0(4) . . . . ?
O1 Zn N3 C11 60.2(9) . . . . ?
N2 Zn N3 C11 22.4(3) . . . . ?
S1 Zn N3 C11 -103.8(3) . . . . ?
S2 Zn N3 C11 142.4(3) . . . . ?
O1 Zn N3 C16 -56.6(9) . . . . ?
N2 Zn N3 C16 -94.3(4) . . . . ?
S1 Zn N3 C16 139.4(3) . . . . ?
S2 Zn N3 C16 25.7(3) . . . . ?
Zn O1 C5 N1 -0.1(8) . . . . ?
Zn O1 C5 C1 -179.7(4) . . . . ?
C6 N1 C5 O1 -3.9(9) . . . . ?
C6 N1 C5 C1 175.7(5) . . . . ?
C2 C1 C5 O1 -118.0(10) . . . . ?
C3 C1 C5 O1 -2.0(15) . . . . ?
C4 C1 C5 O1 119.3(10) . . . . ?
C2 C1 C5 N1 62.4(10) . . . . ?
C3 C1 C5 N1 178.4(13) . . . . ?
C4 C1 C5 N1 -60.3(11) . . . . ?
C10 N2 C6 C7 1.6(7) . . . . ?
Zn N2 C6 C7 179.3(4) . . . . ?
C10 N2 C6 N1 -178.2(4) . . . . ?
Zn N2 C6 N1 -0.5(6) . . . . ?
C5 N1 C6 N2 4.1(8) . . . . ?
C5 N1 C6 C7 -175.7(5) . . . . ?
N2 C6 C7 C8 -1.5(8) . . . . ?
N1 C6 C7 C8 178.3(5) . . . . ?
C6 C7 C8 C9 0.6(9) . . . . ?
C7 C8 C9 C10 0.1(9) . . . . ?
C8 C9 C10 N2 0.0(9) . . . . ?
C8 C9 C10 C11 -176.2(5) . . . . ?
C6 N2 C10 C9 -0.8(7) . . . . ?
Zn N2 C10 C9 -178.9(4) . . . . ?
C6 N2 C10 C11 175.5(4) . . . . ?
Zn N2 C10 C11 -2.5(6) . . . . ?
C12 N3 C11 C10 -150.4(5) . . . . ?
C16 N3 C11 C10 86.0(5) . . . . ?
Zn N3 C11 C10 -29.9(5) . . . . ?
C9 C10 C11 N3 -160.3(5) . . . . ?
N2 C10 C11 N3 23.3(7) . . . . ?
C11 N3 C12 C13 75.1(6) . . . . ?
C16 N3 C12 C13 -162.7(5) . . . . ?
Zn N3 C12 C13 -42.1(6) . . . . ?
N3 C12 C13 S1 53.5(7) . . . . ?
C14 S1 C13 C12 72.7(6) . . . . ?
Zn S1 C13 C12 -33.8(5) . . . . ?
C13 S1 C14 C15 179.5(9) . . . . ?
Zn S1 C14 C15 -82.0(9) . . . . ?
C12 N3 C16 C17 72.0(6) . . . . ?
C11 N3 C16 C17 -164.7(4) . . . . ?
Zn N3 C16 C17 -50.2(5) . . . . ?
N3 C16 C17 S2 53.6(6) . . . . ?
C18 S2 C17 C16 76.7(5) . . . . ?
Zn S2 C17 C16 -26.3(4) . . . . ?
C17 S2 C18 C19 111.9(13) . . . . ?
Zn S2 C18 C19 -149.5(12) . . . . ?
